data_1528942
loop_
_publ_author_name
'Troyanov, S.I.'
'Burtsev, A.V.'
'Kemnitz, E.'

_publ_section_title
;
 Synthesis and structure of fullerene halides in the C60-(Ti Cl4 + Br2)
 system: molecular structures of (C60 Cl5)2, C60 X6, C60 X8, and C60 X24
 (X = Cl, Br)
;
_journal_name_full Kristallografiya
_journal_page_first 268
_journal_page_last 275
_journal_volume 54
_journal_year 2009
_chemical_formula_sum 'C60 Br0.85 Cl5.15'
_space_group_IT_number 61
_symmetry_space_group_name_Hall '-P 2ac 2ab'
_symmetry_space_group_name_H-M 'P b c a'
_cell_angle_alpha 90
_cell_angle_beta 90
_cell_angle_gamma 90
_cell_formula_units_Z 16
_cell_length_a 17.226
_cell_length_b 40.0522
_cell_length_c 19.6088
_cell_volume 13528.880
_citation_journal_id_ASTM KRISAJ
_cod_data_source_file Troyanov_KRISAJ_2009_1709.cif
_cod_data_source_block C60Br0.85Cl5.15
_cod_original_cell_volume 13528.88
_cod_database_code 1528942

loop_
_symmetry_equiv_pos_as_xyz
x,y,z
-x+1/2,-y,z+1/2
x+1/2,-y+1/2,-z
-x,y+1/2,-z+1/2
-x,-y,-z
x-1/2,y,-z-1/2
-x-1/2,y-1/2,z
x,-y-1/2,z-1/2

loop_
_atom_site_label
_atom_site_type_symbol
_atom_site_fract_x
_atom_site_fract_y
_atom_site_fract_z
_atom_site_occupancy
_atom_site_U_iso_or_equiv
C10 C -0.0261 0.26518 0.511 1 0.0
C67 C 0.2091 -0.05764 0.7746 1 0.0
C47 C 0.2716 0.21093 0.382 1 0.0
C7 C 0.1558 0.22507 0.5299 1 0.0
C59 C 0.2993 0.23851 0.3421 1 0.0
C92 C 0.1617 -0.09852 0.6135 1 0.0
C56 C 0.225 0.18727 0.3367 1 0.0
C105 C 0.0987 -0.07803 0.596 1 0.0
Cl12 Cl 0.29116 0.08742 0.80456 0.9 0.0
C85 C 0.2738 -0.0405 0.4445 1 0.0
C45 C 0.0053 0.32338 0.481 1 0.0
C70 C 0.2236 0.00362 0.7876 1 0.0
Cl13 Cl 0.49832 0.07253 0.64789 0.7 0.0
C44 C 0.0728 0.17607 0.3303 1 0.0
Cl11 Cl 0.0344 0.0878 0.659 0.3 0.0
C83 C 0.324 -0.08283 0.7219 1 0.0
C88 C 0.0968 -0.00167 0.5042 1 0.0
C21 C 0.1462 0.33505 0.4855 1 0.0
C41 C -0.049 0.22503 0.29945 1 0.0
C94 C 0.4032 0.0172 0.5218 1 0.0
C65 C 0.2953 -0.07171 0.4793 1 0.0
C91 C 0.0951 -0.05481 0.7108 1 0.0
C32 C 0.2035 0.34475 0.3726 1 0.0
C1 C 0.0165 0.2079 0.50373 1 0.0
C19 C 0.2656 0.32359 0.3879 1 0.0
C36 C 0.0697 0.19205 0.25813 1 0.0
C16 C 0.1909 0.19768 0.48652 1 0.0
C2 C 0.0097 0.27895 0.22234 1 0.0
C113 C 0.1339 0.03579 0.7182 1 0.0
C6 C -0.0505 0.28485 0.2708 1 0.0
C95 C 0.2977 -0.10442 0.6063 1 0.0
C57 C 0.2562 0.21544 0.4504 1 0.0
C48 C 0.0855 0.34851 0.3142 1 0.0
C39 C 0.1791 0.28534 0.54115 1 0.0
C75 C 0.3941 -0.06711 0.6967 1 0.0
C43 C 0.2127 0.20853 0.2732 1 0.0
C77 C 0.3378 0.06354 0.6196 1 0.0
C104 C 0.103 0.02971 0.5373 1 0.0
C18 C 0.1716 0.26911 0.20599 1 0.0
Br10 Br 0.35331 0.11356 0.62642 0.05 0.0
C107 C 0.0656 -0.0562 0.6456 1 0.0
C119 C 0.0656 -0.02921 0.5403 1 0.0
C40 C 0.2442 0.26673 0.2418 1 0.0
Cl9 Cl 0.38514 0.07489 0.4368 0.8 0.0
C69 C 0.3383 -0.03135 0.7763 1 0.0
C110 C 0.3632 -0.07293 0.5163 1 0.0
C87 C 0.2253 -0.10297 0.5679 1 0.0
C100 C 0.2776 -0.10105 0.6773 1 0.0
Cl8 Cl 0.12987 0.08476 0.4504 0.8 0.0
C93 C 0.2256 -0.08702 0.5036 1 0.0
Br4 Br 0.04919 0.12836 0.32747 0.2 0.0
C120 C 0.045 -0.02501 0.6103 1 0.0
C20 C -0.09457 0.26281 0.3817 1 0.0
Cl7 Cl -0.0002 0.13613 0.3765 0.2 0.0
C79 C 0.339 0.02878 0.7465 1 0.0
C28 C 0.1414 0.30255 0.21488 1 0.0
C66 C 0.4138 -0.07085 0.6273 1 0.0
C106 C 0.1923 -0.03723 0.4483 1 0.0
C64 C 0.2214 0.06182 0.55922 1 0.0
Br2 Br -0.02583 0.17537 0.56354 0.25 0.0
C58 C -0.0468 0.29505 0.4788 1 0.0
C53 C 0.1429 0.35067 0.4219 1 0.0
C9 C 0.2592 0.29871 0.2733 1 0.0
C27 C 0.2682 0.24739 0.4813 1 0.0
C98 C 0.3644 -0.08989 0.5826 1 0.0
C42 C 0.2684 0.30714 0.4543 1 0.0
C4 C 0.0471 0.2627 0.54647 1 0.0
C108 C 0.0988 -0.06155 0.5304 1 0.0
C11 C 0.0619 0.3077 0.22315 1 0.0
C90 C 0.4314 0.0186 0.5866 1 0.0
C74 C 0.1602 -0.00582 0.4585 1 0.0
C80 C 0.2887 -0.06078 0.77137 1 0.0
C54 C -0.0519 0.32119 0.3723 1 0.0
C84 C 0.1935 -0.09749 0.6811 1 0.0
Br9 Br 0.30313 0.12001 0.66853 0.1 0.0
C23 C 0.0759 0.32105 0.515 1 0.0
C96 C 0.1053 -0.02316 0.7447 1 0.0
C49 C 0.3139 0.26932 0.3725 1 0.0
C30 C -0.0426 0.23355 0.48008 1 0.0
Cl10 Cl 0.06759 0.09686 0.67082 0.5 0.0
C22 C 0.0082 0.21946 0.25309 1 0.0
Cl2 Cl -0.02583 0.17537 0.56354 0.75 0.0
C86 C 0.2013 0.03503 0.7548 1 0.0
C101 C 0.3985 0.02441 0.7029 1 0.0
C24 C 0.0502 0.1909 0.4432 1 0.0
Cl1 Cl 0.2267 0.16212 0.54193 0.7 0.0
Br7 Br 0.06759 0.09686 0.67082 0.2 0.0
C97 C 0.3913 -0.01398 0.49 1 0.0
Cl3 Cl 0.04943 0.16112 0.18994 1 0.0
C55 C 0.143 0.21084 0.2399 1 0.0
C34 C 0.1953 0.32102 0.257 1 0.0
C50 C 0.0698 0.35296 0.3859 1 0.0
C8 C -0.076 0.23234 0.4166 1 0.0
C17 C 0.2631 0.23713 0.2756 1 0.0
C61 C 0.3431 0.04294 0.4961 1 0.0
C62 C 0.2097 0.0235 0.46186 1 0.0
Br5 Br 0.12987 0.08476 0.4504 0.2 0.0
C46 C 0.2937 0.30016 0.3373 1 0.0
C111 C 0.412 -0.04412 0.5227 1 0.0
C15 C 0.2096 0.31307 0.5015 1 0.0
C82 C 0.3032 0.05914 0.5548 1 0.0
C31 C 0.1218 0.24174 0.20655 1 0.0
C60 C -0.0818 0.29349 0.4121 1 0.0
C76 C 0.1682 0.04948 0.50472 1 0.0
Cl5 Cl -0.14542 0.17738 0.35715 1 0.0
C102 C 0.4509 -0.0124 0.6221 1 0.0
C29 C 0.0969 0.29021 0.54915 1 0.0
C38 C 0.0018 0.33967 0.4141 1 0.0
C118 C 0.4301 -0.00825 0.6928 1 0.0
Cl14 Cl 0.4844 0.0749 0.668 0.3 0.0
C116 C 0.0548 0.00517 0.6427 1 0.0
C89 C 0.2743 0.05465 0.7395 1 0.0
Cl16 Cl 0.35331 0.11356 0.62642 0.45 0.0
Br8 Br 0.2204 0.0854 0.8097 0.1 0.0
C63 C 0.3212 -0.01264 0.4506 1 0.0
C5 C 0.1486 0.17985 0.368 1 0.0
C68 C 0.086 0.00703 0.7106 1 0.0
C35 C -0.0594 0.20501 0.36439 1 0.0
Cl6 Cl 0.04919 0.12836 0.32747 0.6 0.0
C78 C 0.4022 -0.03558 0.7303 1 0.0
C13 C -0.0373 0.3168 0.3027 1 0.0
C14 C 0.0395 0.24686 0.21464 1 0.0
C71 C 0.3055 2e-05 0.7833 1 0.0
C72 C 0.2879 0.02043 0.45842 1 0.0
Cl15 Cl 0.30313 0.12001 0.66853 0.4 0.0
C51 C -0.07817 0.25822 0.31003 1 0.0
C81 C 0.2009 0.06583 0.6275 1 0.0
C26 C 0.2075 0.2532 0.53062 1 0.0
C103 C 0.1593 -0.06587 0.486 1 0.0
C3 C 0.0771 0.22954 0.53812 1 0.0
C99 C 0.1606 -0.07648 0.7294 1 0.0
C109 C 0.0826 0.03353 0.6052 1 0.0
Br1 Br 0.2267 0.16212 0.54193 0.3 0.0
C52 C 0.2984 0.27395 0.4437 1 0.0
C73 C 0.1747 -0.0245 0.7835 1 0.0
C12 C 0.014 0.18731 0.38149 1 0.0
C115 C 0.1238 0.05709 0.6541 1 0.0
C114 C 0.2726 0.06855 0.6671 1 0.0
Br3 Br 0.28235 0.14844 0.31955 0.1 0.0
C25 C 0.0326 0.33079 0.2729 1 0.0
C117 C 0.4428 -0.04225 0.5899 1 0.0
Cl4 Cl 0.28235 0.14844 0.31955 0.9 0.0
C33 C 0.1333 0.18594 0.4353 1 0.0
C37 C 0.1683 0.34333 0.3053 1 0.0
Br6 Br 0.3871 0.0834 0.4506 0.2 0.0
C112 C 0.4112 0.04473 0.6386 1 0.0
